data_4346511
loop_
_publ_author_name
'Hickey, James L.'
'James, Janine L.'
'Henderson, Clare A.'
'Price, Katherine A.'
'Mot, Alexandra I.'
'Buncic, Gojko'
'Crouch, Peter J.'
'White, Jonathan M.'
'White, Anthony R.'
'Smith, Trevor A.'
'Donnelly, Paul S.'

_publ_section_title
;
 Intracellular distribution of fluorescent copper and zinc
 bis(thiosemicarbazonato) complexes measured with fluorescence lifetime
 spectroscopy.
;
_journal_issue 19
_journal_name_full 'Inorganic chemistry'
_journal_page_first 9556
_journal_page_last 9567
_journal_paper_doi 10.1021/acs.inorgchem.5b01599
_journal_volume 54
_journal_year 2015
_chemical_formula_sum 'C30 H43 B F2 N8 O2 S4'
_chemical_formula_weight 724.77
_space_group_crystal_system triclinic
_space_group_IT_number 2
_space_group_name_Hall '-P 1'
_space_group_name_H-M_alt 'P -1'
_atom_sites_solution_hydrogens mixed
_audit_creation_method SHELXL-2014/7
_cell_angle_alpha 93.022(10)
_cell_angle_beta 105.926(10)
_cell_angle_gamma 90.971(9)
_cell_formula_units_Z 2
_cell_length_a 9.6568(10)
_cell_length_b 10.9113(13)
_cell_length_c 17.452(2)
_cell_measurement_reflns_used 3114
_cell_measurement_temperature 130.0(2)
_cell_measurement_theta_max 73.0960
_cell_measurement_theta_min 4.0541
_cell_volume 1764.9(4)
_computing_cell_refinement
;
CrysAlisPro, Oxford Diffraction Ltd.,
Version 1.171.33.52 (release 06-11-2009 CrysAlis171 .NET)
(compiled Nov  6 2009,16:24:50)
;
_computing_data_collection
;
CrysAlisPro, Oxford Diffraction Ltd.,
Version 1.171.33.52 (release 06-11-2009 CrysAlis171 .NET)
(compiled Nov  6 2009,16:24:50)
;
_computing_data_reduction
;
CrysAlisPro, Oxford Diffraction Ltd.,
Version 1.171.33.52 (release 06-11-2009 CrysAlis171 .NET)
(compiled Nov  6 2009,16:24:50)
;
_computing_structure_refinement 'SHELXL-2014/7 (Sheldrick, 2014)'
_diffrn_ambient_temperature 130.0(2)
_diffrn_measured_fraction_theta_full 0.985
_diffrn_measured_fraction_theta_max 0.956
_diffrn_measurement_device_type 'Xcalibur, Sapphire3'
_diffrn_measurement_method '\w scans'
_diffrn_radiation_monochromator graphite
_diffrn_radiation_source 'Enhance (Cu) X-ray Source'
_diffrn_radiation_type 'Cu K\a'
_diffrn_radiation_wavelength 1.5418
_diffrn_reflns_av_R_equivalents 0.0593
_diffrn_reflns_av_unetI/netI 0.1081
_diffrn_reflns_Laue_measured_fraction_full 0.985
_diffrn_reflns_Laue_measured_fraction_max 0.956
_diffrn_reflns_limit_h_max 11
_diffrn_reflns_limit_h_min -11
_diffrn_reflns_limit_k_max 11
_diffrn_reflns_limit_k_min -13
_diffrn_reflns_limit_l_max 21
_diffrn_reflns_limit_l_min -18
_diffrn_reflns_number 11146
_diffrn_reflns_point_group_measured_fraction_full 0.985
_diffrn_reflns_point_group_measured_fraction_max 0.956
_diffrn_reflns_theta_full 67.684
_diffrn_reflns_theta_max 73.323
_diffrn_reflns_theta_min 4.059
_exptl_absorpt_coefficient_mu 2.905
_exptl_absorpt_correction_T_max 1.00000
_exptl_absorpt_correction_T_min 0.85938
_exptl_absorpt_correction_type multi-scan
_exptl_absorpt_process_details
;
CrysAlisPro, Oxford Diffraction Ltd.,
Version 1.171.33.52 (release 06-11-2009 CrysAlis171 .NET)
(compiled Nov  6 2009,16:24:50)
Empirical absorption correction using spherical harmonics,
 implemented in SCALE3 ABSPACK scaling algorithm.
;
_exptl_crystal_colour colourless
_exptl_crystal_density_diffrn 1.364
_exptl_crystal_description block
_exptl_crystal_F_000 764
_exptl_crystal_size_max 0.4
_exptl_crystal_size_mid 0.2
_exptl_crystal_size_min 0.05
_refine_diff_density_max 0.426
_refine_diff_density_min -0.304
_refine_diff_density_rms 0.060
_refine_ls_extinction_method none
_refine_ls_goodness_of_fit_ref 0.817
_refine_ls_hydrogen_treatment mixed
_refine_ls_matrix_type full
_refine_ls_number_parameters 457
_refine_ls_number_reflns 6774
_refine_ls_number_restraints 0
_refine_ls_restrained_S_all 0.817
_refine_ls_R_factor_all 0.0884
_refine_ls_R_factor_gt 0.0466
_refine_ls_shift/su_max 0.000
_refine_ls_shift/su_mean 0.000
_refine_ls_structure_factor_coef Fsqd
_refine_ls_weighting_details 'w=1/[\s^2^(Fo^2^)+(0.0426P)^2^] where P=(Fo^2^+2Fc^2^)/3'
_refine_ls_weighting_scheme calc
_refine_ls_wR_factor_gt 0.0966
_refine_ls_wR_factor_ref 0.1069
_reflns_Friedel_coverage 0.000
_reflns_number_gt 3904
_reflns_number_total 6774
_reflns_threshold_expression 'I > 2\s(I)'
_cod_data_source_file ic5b01599_si_001.cif
_cod_data_source_block shelx
_cod_database_code 4346511
_shelx_shelxl_version_number 2014/7
_chemical_oxdiff_usercomment 'B2 p151 J Hickey'
_shelx_space_group_comment
;
The symmetry employed for this shelxl refinement is uniquely defined
by the following loop, which should always be used as a source of
symmetry information in preference to the above space-group names.
They are only intended as comments.
;

loop_
_space_group_symop_operation_xyz
'x, y, z'
'-x, -y, -z'

loop_
_atom_site_label
_atom_site_type_symbol
_atom_site_fract_x
_atom_site_fract_y
_atom_site_fract_z
_atom_site_U_iso_or_equiv
_atom_site_adp_type
_atom_site_occupancy
_atom_site_site_symmetry_order
_atom_site_calc_flag
_atom_site_refinement_flags_posn
_atom_site_refinement_flags_adp
_atom_site_refinement_flags_occupancy
_atom_site_disorder_assembly
_atom_site_disorder_group
C1 C 1.3740(3) 1.4061(3) 1.0474(2) 0.0356(8) Uani 1 1 d . . . . .
H1A H 1.4710 1.3789 1.0653 0.053 Uiso 1 1 calc R U . . .
H1B H 1.3437 1.4376 1.0924 0.053 Uiso 1 1 calc R U . . .
H1C H 1.3699 1.4696 1.0109 0.053 Uiso 1 1 calc R U . . .
C2 C 1.3105(3) 1.2264(3) 0.95371(19) 0.0283(7) Uani 1 1 d . . . . .
C3 C 0.9843(3) 1.0496(3) 0.89569(17) 0.0232(6) Uani 1 1 d . . . . .
C4 C 0.8431(3) 1.0546(2) 0.91230(17) 0.0227(6) Uani 1 1 d . . . . .
C5 C 0.5231(3) 0.8741(3) 0.83517(18) 0.0263(7) Uani 1 1 d . . . . .
C6 C 0.5312(3) 0.6869(3) 0.74750(18) 0.0257(7) Uani 1 1 d . . . . .
C7 C 0.5986(3) 0.6558(3) 0.68829(19) 0.0312(7) Uani 1 1 d . . . . .
H7 H 0.6755 0.7040 0.6832 0.037 Uiso 1 1 calc R U . . .
C8 C 0.5506(3) 0.5526(3) 0.63687(19) 0.0312(7) Uani 1 1 d . . . . .
H8 H 0.5969 0.5316 0.5980 0.037 Uiso 1 1 calc R U . . .
C9 C 0.4352(3) 0.4809(3) 0.64279(18) 0.0262(7) Uani 1 1 d . . . . .
N8 N 0.3592(3) 0.1534(2) 0.55441(16) 0.0308(6) Uani 1 1 d . . . . .
C10 C 0.3690(3) 0.5118(3) 0.70275(18) 0.0276(7) Uani 1 1 d . . . . .
H10 H 0.2919 0.4636 0.7078 0.033 Uiso 1 1 calc R U . . .
C11 C 0.4172(3) 0.6134(3) 0.75469(18) 0.0274(7) Uani 1 1 d . . . . .
H11 H 0.3729 0.6327 0.7947 0.033 Uiso 1 1 calc R U . . .
C12 C 0.3748(3) 0.3735(3) 0.58569(18) 0.0266(7) Uani 1 1 d . . . . .
C13 C 0.2623(3) 0.3925(3) 0.51808(18) 0.0262(7) Uani 1 1 d . . . . .
C14 C 0.1928(3) 0.5011(3) 0.48732(19) 0.0315(7) Uani 1 1 d . . . . .
C15 C 0.0887(4) 0.4644(3) 0.4181(2) 0.0370(8) Uani 1 1 d . . . . .
H15 H 0.0271 0.5161 0.3849 0.044 Uiso 1 1 calc R U . . .
C16 C 0.0907(3) 0.3373(3) 0.40602(19) 0.0331(8) Uani 1 1 d . . . . .
C17 C 0.2267(4) 0.6318(3) 0.5190(2) 0.0422(9) Uani 1 1 d . . . . .
H17A H 0.3130 0.6602 0.5075 0.063 Uiso 1 1 calc R U . . .
H17B H 0.2404 0.6367 0.5757 0.063 Uiso 1 1 calc R U . . .
H17C H 0.1483 0.6820 0.4941 0.063 Uiso 1 1 calc R U . . .
C18 C -0.0049(4) 0.2556(3) 0.3407(2) 0.0427(9) Uani 1 1 d . . . . .
H18A H 0.0487 0.2259 0.3050 0.064 Uiso 1 1 calc R U . . .
H18B H -0.0848 0.3010 0.3118 0.064 Uiso 1 1 calc R U . . .
H18C H -0.0400 0.1873 0.3633 0.064 Uiso 1 1 calc R U . . .
C19 C 0.4264(3) 0.2566(3) 0.60313(18) 0.0279(7) Uani 1 1 d . . . . .
C20 C 0.5341(3) 0.2136(3) 0.6684(2) 0.0334(7) Uani 1 1 d . . . . .
C21 C 0.5283(4) 0.0872(3) 0.6578(2) 0.0382(8) Uani 1 1 d . . . . .
H21 H 0.5863 0.0340 0.6916 0.046 Uiso 1 1 calc R U . . .
C22 C 0.4213(4) 0.0522(3) 0.5880(2) 0.0349(8) Uani 1 1 d . . . . .
C23 C 0.6342(4) 0.2864(3) 0.7378(2) 0.0413(9) Uani 1 1 d . . . . .
H23A H 0.7003 0.2323 0.7699 0.062 Uiso 1 1 calc R U . . .
H23B H 0.5792 0.3264 0.7695 0.062 Uiso 1 1 calc R U . . .
H23C H 0.6870 0.3470 0.7183 0.062 Uiso 1 1 calc R U . . .
C24 C 0.3708(4) -0.0741(3) 0.5540(2) 0.0439(9) Uani 1 1 d . . . . .
H24A H 0.2732 -0.0880 0.5555 0.066 Uiso 1 1 calc R U . . .
H24B H 0.4312 -0.1331 0.5848 0.066 Uiso 1 1 calc R U . . .
H24C H 0.3754 -0.0825 0.4997 0.066 Uiso 1 1 calc R U . . .
C25 C 1.0020(3) 0.9541(3) 0.83394(19) 0.0309(7) Uani 1 1 d . . . . .
H25A H 1.0960 0.9638 0.8261 0.046 Uiso 1 1 calc R U . . .
H25B H 0.9301 0.9639 0.7845 0.046 Uiso 1 1 calc R U . . .
H25C H 0.9911 0.8737 0.8518 0.046 Uiso 1 1 calc R U . . .
C26 C 0.8143(3) 1.1496(3) 0.97052(19) 0.0296(7) Uani 1 1 d . . . . .
H26A H 0.7614 1.2146 0.9420 0.044 Uiso 1 1 calc R U . . .
H26B H 0.9041 1.1823 1.0050 0.044 Uiso 1 1 calc R U . . .
H26C H 0.7591 1.1128 1.0019 0.044 Uiso 1 1 calc R U . . .
C27 C 0.9305(4) 0.4273(3) 0.8819(2) 0.0414(9) Uani 1 1 d . . . . .
H27A H 0.9627 0.3602 0.8540 0.062 Uiso 1 1 calc R U . . .
H27B H 0.9873 0.4337 0.9366 0.062 Uiso 1 1 calc R U . . .
H27C H 0.8310 0.4131 0.8797 0.062 Uiso 1 1 calc R U . . .
C28 C 1.1416(4) 0.5796(3) 0.8678(2) 0.0488(10) Uani 1 1 d . . . . .
H28A H 1.1807 0.5169 0.8400 0.073 Uiso 1 1 calc R U . . .
H28B H 1.1731 0.6589 0.8565 0.073 Uiso 1 1 calc R U . . .
H28C H 1.1743 0.5697 0.9242 0.073 Uiso 1 1 calc R U . . .
C29 C 0.9241(4) 0.1592(3) 0.6399(2) 0.0532(10) Uani 0.877(3) 1 d . . P A 1
H29A H 0.9100 0.0721 0.6411 0.080 Uiso 0.877(3) 1 calc R U P A 1
H29B H 0.8339 0.1984 0.6341 0.080 Uiso 0.877(3) 1 calc R U P A 1
H29C H 0.9609 0.1764 0.5956 0.080 Uiso 0.877(3) 1 calc R U P A 1
C30 C 1.2052(4) 0.1473(4) 0.7131(2) 0.0538(11) Uani 0.877(3) 1 d . . P A 1
H30A H 1.1968 0.0598 0.7155 0.081 Uiso 0.877(3) 1 calc R U P A 1
H30B H 1.2125 0.1663 0.6612 0.081 Uiso 0.877(3) 1 calc R U P A 1
H30C H 1.2899 0.1784 0.7530 0.081 Uiso 0.877(3) 1 calc R U P A 1
S4 S 1.05015(10) 0.21638(8) 0.73087(6) 0.0317(3) Uani 0.877(3) 1 d . . P A 1
S4' S 1.0637(11) 0.2460(8) 0.6655(5) 0.063(3) Uani 0.123(3) 1 d . . P A 2
C29' C 0.9241(4) 0.1592(3) 0.6399(2) 0.0532(10) Uani 0.123(3) 1 d . . P A 2
H29D H 0.9347 0.0970 0.6011 0.080 Uiso 0.123(3) 1 calc R U P A 2
H29E H 0.9110 0.1211 0.6859 0.080 Uiso 0.123(3) 1 calc R U P A 2
H29F H 0.8418 0.2067 0.6171 0.080 Uiso 0.123(3) 1 calc R U P A 2
C30' C 1.2052(4) 0.1473(4) 0.7131(2) 0.0538(11) Uani 0.123(3) 1 d . . P A 2
H30D H 1.2082 0.0781 0.6773 0.081 Uiso 0.123(3) 1 calc R U P A 2
H30E H 1.2959 0.1920 0.7267 0.081 Uiso 0.123(3) 1 calc R U P A 2
H30F H 1.1870 0.1190 0.7607 0.081 Uiso 0.123(3) 1 calc R U P A 2
O1 O 0.8978(2) 0.6685(2) 0.88209(16) 0.0454(7) Uani 1 1 d . . . . .
O2 O 1.0688(3) 0.3505(2) 0.72646(16) 0.0486(7) Uani 1 1 d . . . . .
S1 S 1.46057(9) 1.24036(8) 0.92322(6) 0.0399(2) Uani 1 1 d . . . . .
S2 S 0.34831(8) 0.87408(7) 0.83138(6) 0.0367(2) Uani 1 1 d . . . . .
S3 S 0.94991(9) 0.56741(7) 0.83582(5) 0.0347(2) Uani 1 1 d . . . . .
N1 N 1.2788(3) 1.3031(2) 1.00728(16) 0.0286(6) Uani 1 1 d . . . . .
N2 N 1.2132(3) 1.1323(2) 0.92058(16) 0.0281(6) Uani 1 1 d . . . . .
N3 N 1.0813(2) 1.1310(2) 0.93548(14) 0.0242(5) Uani 1 1 d . . . . .
N4 N 0.7517(2) 0.9715(2) 0.87159(15) 0.0247(5) Uani 1 1 d . . . . .
N5 N 0.6138(3) 0.9664(2) 0.87836(16) 0.0268(6) Uani 1 1 d . . . . .
N6 N 0.5891(3) 0.7899(2) 0.79927(16) 0.0270(6) Uani 1 1 d . . . . .
N7 N 0.1947(3) 0.2937(2) 0.46580(15) 0.0278(6) Uani 1 1 d . . . . .
B1 B 0.2319(4) 0.1572(3) 0.4780(2) 0.0335(9) Uani 1 1 d . . . . .
F1 F 0.1128(2) 0.09257(17) 0.48763(12) 0.0438(5) Uani 1 1 d . . . . .
F2 F 0.2689(2) 0.10698(16) 0.41128(11) 0.0406(5) Uani 1 1 d . . . . .
H5 H 0.575(3) 1.030(3) 0.9005(19) 0.039(10) Uiso 1 1 d . . . . .
H1 H 1.203(3) 1.286(3) 1.0222(19) 0.034(10) Uiso 1 1 d . . . . .
H6 H 0.674(4) 0.803(3) 0.809(2) 0.043(11) Uiso 1 1 d . . . . .
H2 H 1.226(4) 1.078(4) 0.882(2) 0.074(14) Uiso 1 1 d . . . . .

loop_
_atom_site_aniso_label
_atom_site_aniso_U_11
_atom_site_aniso_U_22
_atom_site_aniso_U_33
_atom_site_aniso_U_23
_atom_site_aniso_U_13
_atom_site_aniso_U_12
C1 0.0306(18) 0.0315(17) 0.045(2) -0.0078(15) 0.0123(16) -0.0062(14)
C2 0.0267(16) 0.0252(16) 0.0326(18) -0.0029(13) 0.0085(14) -0.0018(13)
C3 0.0195(14) 0.0238(15) 0.0249(15) -0.0015(12) 0.0045(12) -0.0009(12)
C4 0.0227(15) 0.0199(14) 0.0236(15) -0.0004(11) 0.0035(12) -0.0012(12)
C5 0.0280(16) 0.0220(15) 0.0300(17) -0.0027(12) 0.0109(14) -0.0009(12)
C6 0.0262(16) 0.0228(15) 0.0271(16) -0.0056(12) 0.0069(13) -0.0001(12)
C7 0.0294(17) 0.0283(16) 0.0387(19) -0.0070(14) 0.0164(15) -0.0080(13)
C8 0.0352(18) 0.0308(17) 0.0326(18) -0.0075(14) 0.0197(15) -0.0039(14)
C9 0.0280(16) 0.0227(15) 0.0276(17) -0.0033(12) 0.0083(13) -0.0017(12)
N8 0.0355(15) 0.0255(14) 0.0319(15) -0.0053(11) 0.0119(12) -0.0016(11)
C10 0.0262(16) 0.0248(15) 0.0351(18) -0.0040(13) 0.0153(14) -0.0049(12)
C11 0.0242(16) 0.0270(16) 0.0317(17) -0.0084(13) 0.0107(14) -0.0023(12)
C12 0.0292(17) 0.0280(16) 0.0263(16) -0.0063(13) 0.0157(14) -0.0059(13)
C13 0.0304(17) 0.0245(15) 0.0260(16) -0.0055(12) 0.0131(13) -0.0042(13)
C14 0.0369(18) 0.0272(16) 0.0339(18) -0.0014(13) 0.0163(15) -0.0002(13)
C15 0.040(2) 0.0362(19) 0.0336(19) 0.0002(15) 0.0090(16) 0.0065(15)
C16 0.0338(18) 0.0362(18) 0.0294(18) -0.0062(14) 0.0104(15) -0.0003(14)
C17 0.052(2) 0.0295(18) 0.043(2) 0.0033(15) 0.0109(18) 0.0065(16)
C18 0.041(2) 0.045(2) 0.035(2) -0.0132(16) 0.0040(17) -0.0004(17)
C19 0.0309(17) 0.0262(16) 0.0271(17) -0.0066(13) 0.0106(14) -0.0057(13)
C20 0.0320(18) 0.0329(18) 0.0360(19) -0.0022(14) 0.0114(15) 0.0004(14)
C21 0.040(2) 0.0340(19) 0.041(2) 0.0044(15) 0.0113(17) 0.0054(15)
C22 0.044(2) 0.0256(17) 0.038(2) -0.0017(14) 0.0183(17) 0.0024(14)
C23 0.042(2) 0.0366(19) 0.039(2) -0.0020(16) 0.0025(17) 0.0032(16)
C24 0.050(2) 0.0263(18) 0.054(2) -0.0021(16) 0.0115(19) 0.0014(16)
C25 0.0266(17) 0.0306(17) 0.0374(19) -0.0083(14) 0.0140(14) -0.0023(13)
C26 0.0217(15) 0.0289(16) 0.0380(18) -0.0075(14) 0.0099(14) -0.0042(13)
C27 0.052(2) 0.0269(18) 0.048(2) 0.0010(15) 0.0174(19) -0.0052(16)
C28 0.037(2) 0.041(2) 0.073(3) -0.0053(19) 0.024(2) -0.0047(16)
C29 0.066(3) 0.046(2) 0.043(2) -0.0042(18) 0.009(2) -0.007(2)
C30 0.052(2) 0.062(3) 0.056(3) 0.016(2) 0.027(2) 0.025(2)
S4 0.0362(6) 0.0287(5) 0.0313(6) -0.0021(4) 0.0116(4) -0.0013(4)
S4' 0.085(7) 0.058(5) 0.044(5) 0.011(4) 0.013(5) 0.016(5)
C29' 0.066(3) 0.046(2) 0.043(2) -0.0042(18) 0.009(2) -0.007(2)
C30' 0.052(2) 0.062(3) 0.056(3) 0.016(2) 0.027(2) 0.025(2)
O1 0.0449(15) 0.0310(13) 0.0700(18) -0.0104(12) 0.0351(14) -0.0064(11)
O2 0.0535(16) 0.0349(14) 0.0551(17) -0.0066(12) 0.0129(13) -0.0037(12)
S1 0.0281(4) 0.0347(5) 0.0614(6) -0.0135(4) 0.0232(4) -0.0090(4)
S2 0.0200(4) 0.0286(4) 0.0613(6) -0.0136(4) 0.0142(4) -0.0035(3)
S3 0.0374(5) 0.0295(4) 0.0411(5) -0.0011(4) 0.0180(4) 0.0006(3)
N1 0.0209(13) 0.0267(14) 0.0383(16) -0.0055(11) 0.0102(12) -0.0053(11)
N2 0.0235(14) 0.0241(13) 0.0365(16) -0.0076(11) 0.0096(12) -0.0035(11)
N3 0.0202(13) 0.0242(13) 0.0282(14) -0.0011(10) 0.0074(11) -0.0009(10)
N4 0.0193(12) 0.0257(13) 0.0291(14) -0.0027(10) 0.0075(11) 0.0008(10)
N5 0.0197(13) 0.0252(13) 0.0367(15) -0.0120(11) 0.0123(11) -0.0045(10)
N6 0.0186(13) 0.0268(13) 0.0361(16) -0.0105(11) 0.0113(12) -0.0045(11)
N7 0.0283(14) 0.0275(14) 0.0267(14) -0.0077(11) 0.0080(12) -0.0029(11)
B1 0.034(2) 0.0264(19) 0.037(2) -0.0086(16) 0.0069(17) -0.0071(16)
F1 0.0421(12) 0.0374(11) 0.0509(13) -0.0032(9) 0.0132(10) -0.0170(9)
F2 0.0520(12) 0.0319(10) 0.0368(11) -0.0136(8) 0.0135(10) -0.0005(9)

loop_
_atom_type_symbol
_atom_type_description
_atom_type_scat_dispersion_real
_atom_type_scat_dispersion_imag
_atom_type_scat_source
C C 0.0181 0.0091 'International Tables Vol C Tables 4.2.6.8 and 6.1.1.4'
H H 0.0000 0.0000 'International Tables Vol C Tables 4.2.6.8 and 6.1.1.4'
O O 0.0492 0.0322 'International Tables Vol C Tables 4.2.6.8 and 6.1.1.4'
S S 0.3331 0.5567 'International Tables Vol C Tables 4.2.6.8 and 6.1.1.4'
N N 0.0311 0.0180 'International Tables Vol C Tables 4.2.6.8 and 6.1.1.4'
B B 0.0090 0.0039 'International Tables Vol C Tables 4.2.6.8 and 6.1.1.4'
F F 0.0727 0.0534 'International Tables Vol C Tables 4.2.6.8 and 6.1.1.4'

loop_
_geom_angle_atom_site_label_1
_geom_angle_atom_site_label_2
_geom_angle_atom_site_label_3
_geom_angle
N1 C1 H1A 109.5
N1 C1 H1B 109.5
H1A C1 H1B 109.5
N1 C1 H1C 109.5
H1A C1 H1C 109.5
H1B C1 H1C 109.5
N1 C2 N2 117.4(3)
N1 C2 S1 123.7(2)
N2 C2 S1 118.9(2)
N3 C3 C4 115.9(3)
N3 C3 C25 126.5(3)
C4 C3 C25 117.6(2)
N4 C4 C3 113.2(3)
N4 C4 C26 125.6(3)
C3 C4 C26 121.1(2)
N6 C5 N5 113.9(3)
N6 C5 S2 126.5(2)
N5 C5 S2 119.6(2)
C11 C6 C7 119.3(3)
C11 C6 N6 123.9(3)
C7 C6 N6 116.8(3)
C8 C7 C6 120.0(3)
C8 C7 H7 120.0
C6 C7 H7 120.0
C9 C8 C7 120.8(3)
C9 C8 H8 119.6
C7 C8 H8 119.6
C8 C9 C10 119.0(3)
C8 C9 C12 122.5(3)
C10 C9 C12 118.5(3)
C22 N8 C19 107.9(3)
C22 N8 B1 126.7(3)
C19 N8 B1 125.3(3)
C11 C10 C9 120.5(3)
C11 C10 H10 119.7
C9 C10 H10 119.7
C10 C11 C6 120.4(3)
C10 C11 H11 119.8
C6 C11 H11 119.8
C13 C12 C19 121.6(3)
C13 C12 C9 118.6(3)
C19 C12 C9 119.7(3)
C12 C13 N7 120.9(3)
C12 C13 C14 132.0(3)
N7 C13 C14 107.0(3)
C15 C14 C13 106.4(3)
C15 C14 C17 124.8(3)
C13 C14 C17 128.7(3)
C14 C15 C16 108.9(3)
C14 C15 H15 125.5
C16 C15 H15 125.5
N7 C16 C15 108.8(3)
N7 C16 C18 122.6(3)
C15 C16 C18 128.5(3)
C14 C17 H17A 109.5
C14 C17 H17B 109.5
H17A C17 H17B 109.5
C14 C17 H17C 109.5
H17A C17 H17C 109.5
H17B C17 H17C 109.5
C16 C18 H18A 109.5
C16 C18 H18B 109.5
H18A C18 H18B 109.5
C16 C18 H18C 109.5
H18A C18 H18C 109.5
H18B C18 H18C 109.5
C12 C19 N8 119.9(3)
C12 C19 C20 132.1(3)
N8 C19 C20 107.7(3)
C21 C20 C19 106.2(3)
C21 C20 C23 124.9(3)
C19 C20 C23 128.8(3)
C20 C21 C22 108.9(3)
C20 C21 H21 125.5
C22 C21 H21 125.5
N8 C22 C21 109.2(3)
N8 C22 C24 122.1(3)
C21 C22 C24 128.6(3)
C20 C23 H23A 109.5
C20 C23 H23B 109.5
H23A C23 H23B 109.5
C20 C23 H23C 109.5
H23A C23 H23C 109.5
H23B C23 H23C 109.5
C22 C24 H24A 109.5
C22 C24 H24B 109.5
H24A C24 H24B 109.5
C22 C24 H24C 109.5
H24A C24 H24C 109.5
H24B C24 H24C 109.5
C3 C25 H25A 109.5
C3 C25 H25B 109.5
H25A C25 H25B 109.5
C3 C25 H25C 109.5
H25A C25 H25C 109.5
H25B C25 H25C 109.5
C4 C26 H26A 109.5
C4 C26 H26B 109.5
H26A C26 H26B 109.5
C4 C26 H26C 109.5
H26A C26 H26C 109.5
H26B C26 H26C 109.5
S3 C27 H27A 109.5
S3 C27 H27B 109.5
H27A C27 H27B 109.5
S3 C27 H27C 109.5
H27A C27 H27C 109.5
H27B C27 H27C 109.5
S3 C28 H28A 109.5
S3 C28 H28B 109.5
H28A C28 H28B 109.5
S3 C28 H28C 109.5
H28A C28 H28C 109.5
H28B C28 H28C 109.5
S4 C29 H29A 109.5
S4 C29 H29B 109.5
H29A C29 H29B 109.5
S4 C29 H29C 109.5
H29A C29 H29C 109.5
H29B C29 H29C 109.5
S4 C30 H30A 109.5
S4 C30 H30B 109.5
H30A C30 H30B 109.5
S4 C30 H30C 109.5
H30A C30 H30C 109.5
H30B C30 H30C 109.5
O2 S4 C30 107.16(18)
O2 S4 C29 107.70(17)
C30 S4 C29 96.9(2)
O2 S4' C29' 117.9(7)
O2 S4' C30' 105.0(5)
C29' S4' C30' 104.4(5)
S4' C29' H29D 109.5
S4' C29' H29E 109.5
H29D C29' H29E 109.5
S4' C29' H29F 109.5
H29D C29' H29F 109.5
H29E C29' H29F 109.5
S4' C30' H30D 109.5
S4' C30' H30E 109.5
H30D C30' H30E 109.5
S4' C30' H30F 109.5
H30D C30' H30F 109.5
H30E C30' H30F 109.5
O1 S3 C28 105.96(15)
O1 S3 C27 106.79(16)
C28 S3 C27 97.08(18)
C2 N1 C1 122.7(3)
C2 N1 H1 118(2)
C1 N1 H1 119(2)
N3 N2 C2 119.3(3)
N3 N2 H2 117(3)
C2 N2 H2 123(3)
C3 N3 N2 118.2(2)
C4 N4 N5 120.4(2)
N4 N5 C5 117.5(2)
N4 N5 H5 123(2)
C5 N5 H5 118(2)
C5 N6 C6 130.2(3)
C5 N6 H6 113(2)
C6 N6 H6 117(2)
C16 N7 C13 108.8(3)
C16 N7 B1 126.6(3)
C13 N7 B1 124.6(3)
F1 B1 F2 109.5(3)
F1 B1 N7 109.5(3)
F2 B1 N7 109.4(3)
F1 B1 N8 109.8(3)
F2 B1 N8 111.2(3)
N7 B1 N8 107.5(2)

loop_
_geom_bond_atom_site_label_1
_geom_bond_atom_site_label_2
_geom_bond_distance
C1 N1 1.458(4)
C1 H1A 0.9600
C1 H1B 0.9600
C1 H1C 0.9600
C2 N1 1.324(4)
C2 N2 1.371(4)
C2 S1 1.682(3)
C3 N3 1.304(3)
C3 C4 1.471(4)
C3 C25 1.505(4)
C4 N4 1.291(3)
C4 C26 1.496(4)
C5 N6 1.348(4)
C5 N5 1.370(4)
C5 S2 1.671(3)
C6 C11 1.388(4)
C6 C7 1.395(4)
C6 N6 1.410(3)
C7 C8 1.391(4)
C7 H7 0.9300
C8 C9 1.381(4)
C8 H8 0.9300
C9 C10 1.398(4)
C9 C12 1.497(4)
N8 C22 1.350(4)
N8 C19 1.408(3)
N8 B1 1.549(5)
C10 C11 1.383(4)
C10 H10 0.9300
C11 H11 0.9300
C12 C13 1.395(4)
C12 C19 1.396(4)
C13 N7 1.402(3)
C13 C14 1.428(4)
C14 C15 1.378(4)
C14 C17 1.499(4)
C15 C16 1.393(4)
C15 H15 0.9300
C16 N7 1.347(4)
C16 C18 1.495(4)
C17 H17A 0.9600
C17 H17B 0.9600
C17 H17C 0.9600
C18 H18A 0.9600
C18 H18B 0.9600
C18 H18C 0.9600
C19 C20 1.422(4)
C20 C21 1.380(4)
C20 C23 1.503(4)
C21 C22 1.393(4)
C21 H21 0.9300
C22 C24 1.490(4)
C23 H23A 0.9600
C23 H23B 0.9600
C23 H23C 0.9600
C24 H24A 0.9600
C24 H24B 0.9600
C24 H24C 0.9600
C25 H25A 0.9600
C25 H25B 0.9600
C25 H25C 0.9600
C26 H26A 0.9600
C26 H26B 0.9600
C26 H26C 0.9600
C27 S3 1.795(3)
C27 H27A 0.9600
C27 H27B 0.9600
C27 H27C 0.9600
C28 S3 1.781(3)
C28 H28A 0.9600
C28 H28B 0.9600
C28 H28C 0.9600
C29 S4 1.789(4)
C29 H29A 0.9600
C29 H29B 0.9600
C29 H29C 0.9600
C30 S4 1.782(3)
C30 H30A 0.9600
C30 H30B 0.9600
C30 H30C 0.9600
S4 O2 1.480(2)
S4' O2 1.509(9)
S4' C29' 1.580(11)
S4' C30' 1.800(10)
C29' H29D 0.9600
C29' H29E 0.9600
C29' H29F 0.9600
C30' H30D 0.9600
C30' H30E 0.9600
C30' H30F 0.9600
O1 S3 1.506(2)
N1 H1 0.86(3)
N2 N3 1.368(3)
N2 H2 0.91(4)
N4 N5 1.369(3)
N5 H5 0.91(3)
N6 H6 0.80(3)
N7 B1 1.550(4)
B1 F1 1.393(4)
B1 F2 1.396(4)

loop_
_geom_hbond_atom_site_label_D
_geom_hbond_atom_site_label_H
_geom_hbond_atom_site_label_A
_geom_hbond_distance_DH
_geom_hbond_distance_HA
_geom_hbond_distance_DA
_geom_hbond_angle_DHA
_geom_hbond_site_symmetry_A
C11 H11 S2 0.93 2.71 3.236(3) 116.9 .
C15 H15 S4' 0.93 2.86 3.708(10) 152.2 2_666
C15 H15 O2 0.93 2.47 3.360(4) 160.0 2_666
C18 H18C F1 0.96 2.55 3.159(4) 121.8 .
C25 H25A S2 0.96 2.62 3.483(3) 149.5 1_655
C25 H25C O1 0.96 2.53 3.473(4) 166.0 .
C26 H26A S1 0.96 2.85 3.462(3) 122.3 1_455
C27 H27A S4 0.96 2.91 3.834(4) 161.2 .
C28 H28A O2 0.96 2.60 3.342(4) 134.1 .
C28 H28B S2 0.96 2.99 3.925(4) 164.5 1_655
C29 H29A F2 0.96 2.54 3.367(4) 143.9 2_656
C30 H30B N8 0.96 2.63 3.487(5) 148.5 1_655
C30 H30C S1 0.96 3.01 3.888(4) 152.7 1_545
N5 H5 S1 0.91(3) 2.62(3) 3.504(3) 163(3) 1_455
N1 H1 O1 0.86(3) 2.19(3) 2.915(4) 141(3) 2_777
N6 H6 N4 0.80(3) 2.10(3) 2.555(3) 116(3) .
N2 H2 S2 0.91(4) 2.76(4) 3.584(3) 152(3) 1_655
C11 H11 S2 0.93 2.71 3.236(3) 116.9 .
C15 H15 S4' 0.93 2.86 3.708(10) 152.2 2_666
C15 H15 O2 0.93 2.47 3.360(4) 160.0 2_666
C18 H18C F1 0.96 2.55 3.159(4) 121.8 .
C24 H24A F1 0.96 2.65 3.106(4) 109.5 .
C25 H25A S2 0.96 2.62 3.483(3) 149.5 1_655
C25 H25C O1 0.96 2.53 3.473(4) 166.0 .
C26 H26A S1 0.96 2.85 3.462(3) 122.3 1_455
C27 H27A S4 0.96 2.91 3.834(4) 161.2 .
C28 H28A O2 0.96 2.60 3.342(4) 134.1 .
C28 H28B S2 0.96 2.99 3.925(4) 164.5 1_655
N5 H5 S1 0.91(3) 2.62(3) 3.504(3) 163(3) 1_455
N1 H1 O1 0.86(3) 2.19(3) 2.915(4) 141(3) 2_777
N1 H1 N3 0.86(3) 2.28(3) 2.656(3) 106(2) .
N6 H6 N4 0.80(3) 2.10(3) 2.555(3) 116(3) .
N2 H2 S2 0.91(4) 2.76(4) 3.584(3) 152(3) 1_655

loop_
_geom_torsion_atom_site_label_1
_geom_torsion_atom_site_label_2
_geom_torsion_atom_site_label_3
_geom_torsion_atom_site_label_4
_geom_torsion
N3 C3 C4 N4 -179.6(3)
C25 C3 C4 N4 1.6(4)
N3 C3 C4 C26 1.0(4)
C25 C3 C4 C26 -177.7(3)
C11 C6 C7 C8 0.5(5)
N6 C6 C7 C8 177.7(3)
C6 C7 C8 C9 1.0(5)
C7 C8 C9 C10 -1.6(5)
C7 C8 C9 C12 176.3(3)
C8 C9 C10 C11 0.8(5)
C12 C9 C10 C11 -177.2(3)
C9 C10 C11 C6 0.6(5)
C7 C6 C11 C10 -1.3(5)
N6 C6 C11 C10 -178.2(3)
C8 C9 C12 C13 -91.7(4)
C10 C9 C12 C13 86.2(4)
C8 C9 C12 C19 91.7(4)
C10 C9 C12 C19 -90.4(4)
C19 C12 C13 N7 1.4(4)
C9 C12 C13 N7 -175.2(3)
C19 C12 C13 C14 -179.2(3)
C9 C12 C13 C14 4.3(5)
C12 C13 C14 C15 179.7(3)
N7 C13 C14 C15 -0.7(4)
C12 C13 C14 C17 2.6(6)
N7 C13 C14 C17 -177.9(3)
C13 C14 C15 C16 0.8(4)
C17 C14 C15 C16 178.0(3)
C14 C15 C16 N7 -0.5(4)
C14 C15 C16 C18 177.9(3)
C13 C12 C19 N8 -3.7(4)
C9 C12 C19 N8 172.8(3)
C13 C12 C19 C20 -177.4(3)
C9 C12 C19 C20 -0.8(5)
C22 N8 C19 C12 -174.7(3)
B1 N8 C19 C12 2.8(5)
C22 N8 C19 C20 0.3(3)
B1 N8 C19 C20 177.9(3)
C12 C19 C20 C21 173.9(3)
N8 C19 C20 C21 -0.4(4)
C12 C19 C20 C23 -4.7(6)
N8 C19 C20 C23 -178.9(3)
C19 C20 C21 C22 0.3(4)
C23 C20 C21 C22 178.9(3)
C19 N8 C22 C21 -0.1(4)
B1 N8 C22 C21 -177.6(3)
C19 N8 C22 C24 176.8(3)
B1 N8 C22 C24 -0.7(5)
C20 C21 C22 N8 -0.1(4)
C20 C21 C22 C24 -176.8(3)
N2 C2 N1 C1 179.4(3)
S1 C2 N1 C1 -2.0(5)
N1 C2 N2 N3 8.8(5)
S1 C2 N2 N3 -169.9(2)
C4 C3 N3 N2 -178.3(3)
C25 C3 N3 N2 0.3(5)
C2 N2 N3 C3 171.6(3)
C3 C4 N4 N5 -177.9(3)
C26 C4 N4 N5 1.4(5)
C4 N4 N5 C5 -178.3(3)
N6 C5 N5 N4 8.3(4)
S2 C5 N5 N4 -171.8(2)
N5 C5 N6 C6 -176.5(3)
S2 C5 N6 C6 3.7(5)
C11 C6 N6 C5 -36.3(5)
C7 C6 N6 C5 146.6(3)
C15 C16 N7 C13 0.0(4)
C18 C16 N7 C13 -178.5(3)
C15 C16 N7 B1 177.9(3)
C18 C16 N7 B1 -0.6(5)
C12 C13 N7 C16 -180.0(3)
C14 C13 N7 C16 0.5(3)
C12 C13 N7 B1 2.1(4)
C14 C13 N7 B1 -177.5(3)
C16 N7 B1 F1 -61.1(4)
C13 N7 B1 F1 116.5(3)
C16 N7 B1 F2 58.9(4)
C13 N7 B1 F2 -123.5(3)
C16 N7 B1 N8 179.7(3)
C13 N7 B1 N8 -2.7(4)
C22 N8 B1 F1 58.4(4)
C19 N8 B1 F1 -118.7(3)
C22 N8 B1 F2 -63.0(4)
C19 N8 B1 F2 119.9(3)
C22 N8 B1 N7 177.3(3)
C19 N8 B1 N7 0.3(4)
